data_1526572
loop_
_publ_author_name
'Schoen, J.C.'
'Wevers, M.A.C.'
'Jansen, M.'

_publ_section_title
;
 Investigation of the possible ternary nitrides in the system (Li3 N)/(Na3
 N)
;
_journal_name_full 'Solid State Sciences'
_journal_page_first 449
_journal_page_last 456
_journal_volume 2
_journal_year 2000
_chemical_formula_sum 'Li3 N2 Na3'
_chemical_name_systematic 'Li3 Na3 N2'
_space_group_IT_number 6
_symmetry_space_group_name_Hall 'P -2y'
_symmetry_space_group_name_H-M 'P 1 m 1'
_cell_angle_alpha 90
_cell_angle_beta 90.31
_cell_angle_gamma 90
_cell_formula_units_Z 1
_cell_length_a 3.854
_cell_length_b 3.676
_cell_length_c 6.32
_cell_volume 89.536
_citation_journal_id_ASTM SSSCFJ
_cod_data_source_file Schoen_SSSCFJ_2000_635.cif
_cod_data_source_block Li3N2Na3
_cod_original_cell_volume 89.53606
_cod_database_code 1526572

loop_
_symmetry_equiv_pos_as_xyz
x,y,z
x,-y,z

loop_
_atom_site_label
_atom_site_type_symbol
_atom_site_fract_x
_atom_site_fract_y
_atom_site_fract_z
_atom_site_occupancy
_atom_site_U_iso_or_equiv
Na1 Na+1 0.605 0.5 0.527 1 0.0
Na3 Na+1 0.434 0 0.362 1 0.0
N2 N-3 0.5 0 0.703 1 0.0
Li2 Li+1 0.538 0 0.028 1 0.0
Li3 Li+1 0 0 0.717 1 0.0
Na2 Na+1 0.383 0.5 0.857 1 0.0
Li1 Li+1 0 0.5 0.181 1 0.0
N1 N-3 0.498 0.5 0.186 1 0.0
